data_7210753
loop_
_publ_author_name
'Cadiau, Amandine'
'Auguste, Sandy'
'Taulelle, Francis'
'Martineau, Charlotte'
'Adil, Karim'

_publ_section_title
;
 Hydrothermal synthesis, ab-initio structure determination and NMR study
 of the first mixed Cu--Al fluorinated MOF
;
_journal_issue 17
_journal_name_full CrystEngComm
_journal_page_first 3430
_journal_paper_doi 10.1039/c3ce40099a
_journal_volume 15
_journal_year 2013
_chemical_formula_moiety ' C4 H8 Al Cu F5 N8 O '
_chemical_formula_sum 'C4 H8 Al Cu F5 N8 O'
_chemical_formula_weight 369.71
_chemical_name_systematic ' ?'
_space_group_IT_number 46
_symmetry_cell_setting orthorhombic
_symmetry_space_group_name_Hall 'I 2 -2a'
_symmetry_space_group_name_H-M 'I m a 2'
_cell_angle_alpha 90.00000
_cell_angle_beta 90.00000
_cell_angle_gamma 90.00000
_cell_formula_units_Z 4
_cell_length_a 16.3306(3)
_cell_length_b 8.9356(3)
_cell_length_c 8.2884(2)
_cell_measurement_temperature 298
_cell_volume 1209.47(5)
_computing_cell_refinement 'McMaille (Le Bail, 2004)'
_computing_molecular_graphics 'DIAMOND, '
_computing_publication_material 'PLATON (Spek, 2003)'
_computing_structure_refinement 'FULLPROF (Rodriguez-Carvajal, 1993)'
_computing_structure_solution 'ESPOIR (Le Bail, 2001)'
_diffrn_ambient_temperature 298
_diffrn_detector ' X'celerator PANanalytical'
_diffrn_detector_type ' CCD'
_diffrn_radiation_type 'Cu K\a'
_diffrn_radiation_wavelength 1.5418
_diffrn_source 'classical X-ray tube'
_pd_instr_location ' ?'
_pd_meas_2theta_range_inc 0.017000
_pd_meas_2theta_range_max 79.00000
_pd_meas_2theta_range_min 4.00000
_pd_meas_number_of_points 4413
_pd_meas_scan_method 'step scan '
_pd_proc_2theta_range_inc 0.017000
_pd_proc_2theta_range_max 78.8884
_pd_proc_2theta_range_min 3.8884
_pd_proc_ls_pref_orient_corr ' ?'
_pd_proc_ls_prof_R_factor 2.8158
_pd_proc_ls_prof_wR_expected 1.4921
_pd_proc_ls_prof_wR_factor 3.9087
_pd_proc_wavelength 1.540510
_pd_spec_mounting ' ?'
_refine_ls_number_parameters 31
_refine_ls_number_reflns 521
_refine_ls_number_restraints 0
_refine_ls_R_I_factor 5.7535
_cod_data_source_file c3ce40099a.txt
_cod_data_source_block CuAlF5H20_AmTAZ
_cod_depositor_comments
;
The following automatic conversions were performed:

'_symmetry_cell_setting' value 'Orthorhombic' changed to
'orthorhombic' according to
/home/saulius/struct/CIF-dictionaries/cif_core.dic dictionary named
'cif_core.dic' version 2.4.2 from 2011-04-26.

Automatic conversion script
Id: cif_fix_values 1891 2012-01-12 08:04:46Z andrius 
;
_cod_original_formula_sum ' C4 H8 Al Cu F5 N8 O '
_cod_database_code 7210753
_pd_proc_ls_prof_cr_factor 11.1727
_pd_proc_ls_prof_cwr_factor 10.1375
_pd_proc_ls_prof_cwr_expected 3.8698
_pd_proc_ls_prof_chi2 6.8626
_pd_proc_ls_prof_echi2 7.0567

loop_
_symmetry_equiv_pos_as_xyz
x,y,z
-x+1/2,y,z
x+1/2,-y,z
-x,-y,z
x+1/2,y+1/2,z+1/2
-x,y+1/2,z+1/2
x,-y+1/2,z+1/2
-x+1/2,-y+1/2,z+1/2

loop_
_atom_site_label
_atom_site_fract_x
_atom_site_fract_y
_atom_site_fract_z
_atom_site_U_iso_or_equiv
_atom_site_occupancy
_atom_site_adp_type
_atom_site_type_symbol
AT1 0.10205 0.23140 0.15310 0.0502(19) 1.00000 Uiso C
AT2 -0.01221 0.22358 0.28127 0.0502(19) 1.00000 Uiso C
AT3 0.10362 0.34133 0.25426 0.0502(19) 1.00000 Uiso N
AT4 0.03049 0.33755 0.33885 0.0502(19) 1.00000 Uiso N
AT5 0.03114 0.15419 0.16461 0.0502(19) 1.00000 Uiso N
AT6 -0.08859 0.18580 0.32656 0.0502(19) 1.00000 Uiso N
AT7 -0.11366 0.23768 0.39875 0.10261 1.00000 Uiso H
AT8 -0.11235 0.10984 0.28330 0.10261 1.00000 Uiso H
AT9 0.14269 0.40480 0.26689 0.10261 1.00000 Uiso H
AT10 0.14417 0.20848 0.08177 0.10261 1.00000 Uiso H
Cu1 0.00000 0.00000 0.00000 0.00000 1.00000 Uani Cu+2
Al1 0.75000 0.0645(7) 0.0182(17) 0.00000 1.00000 Uani Al+3
Fa 0.75000 0.0691(11) 0.8022(18) 0.00000 1.00000 Uani F-1
Fb 0.6393(2) 0.0634(6) 0.9814(11) 0.00000 1.00000 Uani F-1
O 0.75000 0.2850(10) 0.0249(17) 0.00000 1.00000 Uani O-1
Fd 0.75000 0.8640(7) 0.0232(15) 0.00000 1.00000 Uani F-1
Fc 0.75000 0.0806(11) 0.2352(17) 0.00000 1.00000 Uani F-1

loop_
_atom_site_aniso_label
_atom_site_aniso_U_11
_atom_site_aniso_U_22
_atom_site_aniso_U_33
_atom_site_aniso_U_12
_atom_site_aniso_U_13
_atom_site_aniso_U_23
_atom_site_aniso_type_symbol
Cu 0.00000 0.00000 0.00000 0.00000 0.00000 0.00000 Cu+2
Al 0.00000 0.00000 0.00000 0.00000 0.00000 0.00000 Al+3
Fa 0.00000 0.00000 0.00000 0.00000 0.00000 0.00000 F-1
Fb 0.00000 0.00000 0.00000 0.00000 0.00000 0.00000 F-1
O 0.00000 0.00000 0.00000 0.00000 0.00000 0.00000 O-1
Fd 0.00000 0.00000 0.00000 0.00000 0.00000 0.00000 F-1
Fc 0.00000 0.00000 0.00000 0.00000 0.00000 0.00000 F-1

loop_
_atom_type_symbol
_atom_type_scat_Cromer_Mann_a1
_atom_type_scat_Cromer_Mann_b1
_atom_type_scat_Cromer_Mann_a2
_atom_type_scat_Cromer_Mann_b2
_atom_type_scat_Cromer_Mann_a3
_atom_type_scat_Cromer_Mann_b3
_atom_type_scat_Cromer_Mann_a4
_atom_type_scat_Cromer_Mann_b4
_atom_type_scat_Cromer_Mann_c
_atom_type_scat_dispersion_real
_atom_type_scat_dispersion_imag
_atom_type_scat_source
c 2.31000 20.84390 1.02000 10.20750 1.58860 0.56870 0.86500 51.65120 0.21560 0.01700 0.00900 International_Tables_for_Crystallography_Vol.C(1991)_Tables_6.1.1.4_and_6.1.1.5
n 12.21260 0.00570 3.13220 9.89330 2.01250 28.99750 1.16630 0.58260 -11.52900 0.02900 0.01800 International_Tables_for_Crystallography_Vol.C(1991)_Tables_6.1.1.4_and_6.1.1.5
h 0.49300 10.51090 0.32291 26.12570 0.14019 3.14236 0.04081 57.79970 0.00304 0.00000 0.00000 International_Tables_for_Crystallography_Vol.C(1991)_Tables_6.1.1.4_and_6.1.1.5
cu+2 11.81680 3.37484 7.11181 0.24408 5.78135 7.98760 1.14523 19.89700 1.14431 -2.01900 0.58900 International_Tables_for_Crystallography_Vol.C(1991)_Tables_6.1.1.4_and_6.1.1.5
al+3 4.17448 1.93816 3.38760 4.14553 1.20296 0.22875 0.52814 8.28524 0.70679 0.20400 0.24600 International_Tables_for_Crystallography_Vol.C(1991)_Tables_6.1.1.4_and_6.1.1.5
f-1 3.63220 5.27756 3.51057 14.73530 1.26064 0.44226 0.94071 47.34370 0.65340 0.06900 0.05300 International_Tables_for_Crystallography_Vol.C(1991)_Tables_6.1.1.4_and_6.1.1.5
o-1 4.19160 12.85730 1.63969 4.17236 1.52673 47.01790 -20.30700 -0.01404 21.94120 0.04700 0.03200 International_Tables_for_Crystallography_Vol.C(1991)_Tables_6.1.1.4_and_6.1.1.5
